data_7118894
loop_
_publ_author_name
'Brown, Jessie L.'
'Gaunt, Andrew J.'
'King, David M.'
'Liddle, Stephen T.'
'Reilly, Sean D.'
'Scott, Brian L.'
'Wooles, Ashley J.'

_publ_section_title
;
 Neptunium and plutonium complexes with a sterically encumbered
 triamidoamine (TREN) scaffold.
;
_journal_issue 31
_journal_name_full 'Chemical communications (Cambridge, England)'
_journal_page_first 5428
_journal_page_last 5431
_journal_paper_doi 10.1039/c6cc01656a
_journal_volume 52
_journal_year 2016
_chemical_formula_sum 'C33 H75 Cl N4 Np Si3'
_chemical_formula_weight 884.69
_chemical_name_systematic
; 
 ? 
;
_space_group_IT_number 14
_symmetry_cell_setting monoclinic
_symmetry_space_group_name_Hall '-P 2yn'
_symmetry_space_group_name_H-M 'P 1 21/n 1'
_atom_sites_solution_hydrogens geom
_atom_sites_solution_primary direct
_atom_sites_solution_secondary difmap
_audit_creation_method SHELXL-97
_audit_update_record
;
2016-02-08 deposited with the CCDC.
2016-03-11 downloaded from the CCDC.
;
_cell_angle_alpha 90.00
_cell_angle_beta 90.648(1)
_cell_angle_gamma 90.00
_cell_formula_units_Z 4
_cell_length_a 12.9845(10)
_cell_length_b 15.6008(12)
_cell_length_c 20.4035(15)
_cell_measurement_reflns_used 9853
_cell_measurement_temperature 140(1)
_cell_measurement_theta_max 28.46
_cell_measurement_theta_min 2.26
_cell_volume 4132.8(5)
_computing_cell_refinement 'SAINT+, v. 7.66a (Bruker AXS, 2009)'
_computing_data_collection 'APEX II, v. 7.0 (Bruker AXS, 2009)'
_computing_data_reduction 'SAINT+, v. 7.66a (Bruker AXS, 2009)'
_computing_molecular_graphics 'SHELXTL, v. 6.14, (Bruker AXS, 2000)'
_computing_publication_material 'SHELXTL, v. 6.14, (Bruker AXS, 2000)'
_computing_structure_refinement 'SHELXL-97 (Sheldrick, 1997)'
_computing_structure_solution 'SHELXS-97 (Sheldrick, 1990)'
_diffrn_ambient_temperature 140(1)
_diffrn_measured_fraction_theta_full 0.998
_diffrn_measured_fraction_theta_max 0.926
_diffrn_measurement_device_type 'Bruker D8 with APEXII CCD'
_diffrn_measurement_method '\w scans'
_diffrn_radiation_monochromator graphite
_diffrn_radiation_source 'fine-focus sealed tube'
_diffrn_radiation_type MoK\a
_diffrn_radiation_wavelength 0.71073
_diffrn_reflns_av_R_equivalents 0.0391
_diffrn_reflns_av_sigmaI/netI 0.0331
_diffrn_reflns_limit_h_max 17
_diffrn_reflns_limit_h_min -17
_diffrn_reflns_limit_k_max 20
_diffrn_reflns_limit_k_min -20
_diffrn_reflns_limit_l_max 27
_diffrn_reflns_limit_l_min -27
_diffrn_reflns_number 47211
_diffrn_reflns_theta_full 25.00
_diffrn_reflns_theta_max 28.58
_diffrn_reflns_theta_min 1.85
_diffrn_standards_decay_% 0
_diffrn_standards_interval_count 0
_diffrn_standards_interval_time 0
_diffrn_standards_number 0
_exptl_absorpt_coefficient_mu 2.692
_exptl_absorpt_correction_T_max 0.7383
_exptl_absorpt_correction_T_min 0.3977
_exptl_absorpt_correction_type multi-scan
_exptl_absorpt_process_details 'SADABS v. 2.03 (Sheldrick, 2008)'
_exptl_crystal_colour red
_exptl_crystal_density_diffrn 1.422
_exptl_crystal_density_method 'not measured'
_exptl_crystal_description block
_exptl_crystal_F_000 1812
_exptl_crystal_size_max 0.42
_exptl_crystal_size_mid 0.15
_exptl_crystal_size_min 0.12
_refine_diff_density_max 0.975
_refine_diff_density_min -0.494
_refine_diff_density_rms 0.098
_refine_ls_extinction_method none
_refine_ls_goodness_of_fit_ref 1.114
_refine_ls_hydrogen_treatment constr
_refine_ls_matrix_type full
_refine_ls_number_parameters 397
_refine_ls_number_reflns 9786
_refine_ls_number_restraints 0
_refine_ls_restrained_S_all 1.114
_refine_ls_R_factor_all 0.0357
_refine_ls_R_factor_gt 0.0241
_refine_ls_shift/su_max 0.001
_refine_ls_shift/su_mean 0.000
_refine_ls_structure_factor_coef Fsqd
_refine_ls_weighting_details 'calc w=1/[\s^2^(Fo^2^)+(0.0191P)^2^+0.0000P] where P=(Fo^2^+2Fc^2^)/3'
_refine_ls_weighting_scheme calc
_refine_ls_wR_factor_gt 0.0448
_refine_ls_wR_factor_ref 0.0474
_reflns_number_gt 8172
_reflns_number_total 9786
_reflns_threshold_expression >2sigma(I)
_cod_data_source_file c6cc01656a2.cif
_cod_data_source_block apx1791
_cod_depositor_comments 'Adding full bibliography for 7118893--7118894.cif.'
_cod_original_sg_symbol_H-M 'P 21/n'
_cod_database_code 7118894

loop_
_symmetry_equiv_pos_as_xyz
'x, y, z'
'-x+1/2, y+1/2, -z+1/2'
'-x, -y, -z'
'x-1/2, -y-1/2, z-1/2'

loop_
_atom_site_label
_atom_site_type_symbol
_atom_site_fract_x
_atom_site_fract_y
_atom_site_fract_z
_atom_site_U_iso_or_equiv
_atom_site_adp_type
_atom_site_occupancy
_atom_site_symmetry_multiplicity
_atom_site_calc_flag
_atom_site_refinement_flags
Np1 Np 0.617611(7) 0.380045(5) 0.254002(4) 0.01072(3) Uani 1 1 d .
Cl1 Cl 0.69283(5) 0.22472(4) 0.26411(3) 0.02117(14) Uani 1 1 d .
Si1 Si 0.35052(5) 0.31158(4) 0.25797(3) 0.01496(14) Uani 1 1 d .
Si2 Si 0.76275(5) 0.41950(4) 0.40525(3) 0.01528(14) Uani 1 1 d .
Si3 Si 0.72455(6) 0.39775(4) 0.09189(3) 0.01672(15) Uani 1 1 d .
N1 N 0.55773(15) 0.53938(12) 0.25335(9) 0.0128(4) Uani 1 1 d .
N2 N 0.44963(15) 0.38379(12) 0.27592(9) 0.0133(4) Uani 1 1 d .
N3 N 0.70713(15) 0.44919(12) 0.32978(9) 0.0136(4) Uani 1 1 d .
N4 N 0.64519(15) 0.43382(12) 0.15444(9) 0.0150(4) Uani 1 1 d .
C1 C 0.44638(18) 0.54095(15) 0.26692(12) 0.0154(5) Uani 1 1 d .
H1A H 0.4076 0.5388 0.2260 0.018 Uiso 1 1 calc R
H1B H 0.4288 0.5936 0.2894 0.018 Uiso 1 1 calc R
C2 C 0.41873(19) 0.46436(14) 0.30930(12) 0.0156(5) Uani 1 1 d .
H2A H 0.4538 0.4687 0.3514 0.019 Uiso 1 1 calc R
H2B H 0.3451 0.4638 0.3169 0.019 Uiso 1 1 calc R
C3 C 0.61908(19) 0.58385(15) 0.30539(12) 0.0161(5) Uani 1 1 d .
H3A H 0.5840 0.5802 0.3470 0.019 Uiso 1 1 calc R
H3B H 0.6276 0.6439 0.2943 0.019 Uiso 1 1 calc R
C4 C 0.72298(19) 0.54038(14) 0.31017(12) 0.0165(5) Uani 1 1 d .
H4A H 0.7572 0.5429 0.2682 0.020 Uiso 1 1 calc R
H4B H 0.7660 0.5693 0.3424 0.020 Uiso 1 1 calc R
C5 C 0.58180(19) 0.57624(15) 0.18798(11) 0.0160(5) Uani 1 1 d .
H5A H 0.6504 0.6009 0.1889 0.019 Uiso 1 1 calc R
H5B H 0.5331 0.6214 0.1774 0.019 Uiso 1 1 calc R
C6 C 0.57577(19) 0.50682(15) 0.13653(12) 0.0173(5) Uani 1 1 d .
H6A H 0.5054 0.4864 0.1326 0.021 Uiso 1 1 calc R
H6B H 0.5957 0.5301 0.0945 0.021 Uiso 1 1 calc R
C7 C 0.2617(2) 0.35042(17) 0.18967(12) 0.0214(6) Uani 1 1 d .
H7 H 0.2172 0.3019 0.1780 0.026 Uiso 1 1 calc R
C8 C 0.3200(2) 0.37396(18) 0.12781(13) 0.0313(7) Uani 1 1 d .
H8A H 0.2723 0.3789 0.0917 0.047 Uiso 1 1 calc R
H8B H 0.3696 0.3302 0.1185 0.047 Uiso 1 1 calc R
H8C H 0.3547 0.4277 0.1343 0.047 Uiso 1 1 calc R
C9 C 0.1895(2) 0.42483(18) 0.20834(15) 0.0332(7) Uani 1 1 d .
H9A H 0.2299 0.4740 0.2205 0.050 Uiso 1 1 calc R
H9B H 0.1476 0.4078 0.2446 0.050 Uiso 1 1 calc R
H9C H 0.1460 0.4390 0.1715 0.050 Uiso 1 1 calc R
C10 C 0.26513(19) 0.29485(16) 0.33150(13) 0.0203(6) Uani 1 1 d .
H10 H 0.2240 0.3472 0.3355 0.024 Uiso 1 1 calc R
C11 C 0.3220(2) 0.28440(17) 0.39697(13) 0.0261(6) Uani 1 1 d .
H11A H 0.2735 0.2875 0.4321 0.039 Uiso 1 1 calc R
H11B H 0.3720 0.3293 0.4019 0.039 Uiso 1 1 calc R
H11C H 0.3561 0.2298 0.3981 0.039 Uiso 1 1 calc R
C12 C 0.1874(2) 0.22150(17) 0.32118(15) 0.0289(7) Uani 1 1 d .
H12A H 0.2238 0.1683 0.3167 0.043 Uiso 1 1 calc R
H12B H 0.1474 0.2321 0.2822 0.043 Uiso 1 1 calc R
H12C H 0.1426 0.2183 0.3582 0.043 Uiso 1 1 calc R
C13 C 0.4138(2) 0.20848(16) 0.23025(13) 0.0209(6) Uani 1 1 d .
H13 H 0.4758 0.2253 0.2065 0.025 Uiso 1 1 calc R
C14 C 0.3480(2) 0.15511(18) 0.18216(15) 0.0368(8) Uani 1 1 d .
H14A H 0.3852 0.1045 0.1699 0.055 Uiso 1 1 calc R
H14B H 0.3329 0.1886 0.1438 0.055 Uiso 1 1 calc R
H14C H 0.2849 0.1389 0.2028 0.055 Uiso 1 1 calc R
C15 C 0.4502(2) 0.15018(16) 0.28682(14) 0.0261(6) Uani 1 1 d .
H15A H 0.3914 0.1250 0.3075 0.039 Uiso 1 1 calc R
H15B H 0.4883 0.1835 0.3183 0.039 Uiso 1 1 calc R
H15C H 0.4935 0.1057 0.2699 0.039 Uiso 1 1 calc R
C16 C 0.7055(2) 0.31383(16) 0.43082(13) 0.0222(6) Uani 1 1 d .
H16 H 0.7298 0.2715 0.3991 0.027 Uiso 1 1 calc R
C17 C 0.5880(2) 0.30808(17) 0.42930(13) 0.0263(6) Uani 1 1 d .
H17A H 0.5674 0.2495 0.4353 0.039 Uiso 1 1 calc R
H17B H 0.5624 0.3285 0.3878 0.039 Uiso 1 1 calc R
H17C H 0.5604 0.3426 0.4638 0.039 Uiso 1 1 calc R
C18 C 0.7463(3) 0.28401(19) 0.49830(14) 0.0404(8) Uani 1 1 d .
H18A H 0.7190 0.3204 0.5319 0.061 Uiso 1 1 calc R
H18B H 0.8201 0.2871 0.4991 0.061 Uiso 1 1 calc R
H18C H 0.7250 0.2259 0.5059 0.061 Uiso 1 1 calc R
C19 C 0.7411(2) 0.50810(17) 0.46721(12) 0.0212(6) Uani 1 1 d .
H19 H 0.7525 0.5620 0.4437 0.025 Uiso 1 1 calc R
C20 C 0.8163(2) 0.5090(2) 0.52567(14) 0.0372(8) Uani 1 1 d .
H20A H 0.7999 0.5560 0.5541 0.056 Uiso 1 1 calc R
H20B H 0.8854 0.5155 0.5102 0.056 Uiso 1 1 calc R
H20C H 0.8107 0.4561 0.5494 0.056 Uiso 1 1 calc R
C21 C 0.6303(2) 0.51167(19) 0.49140(14) 0.0312(7) Uani 1 1 d .
H21A H 0.6179 0.4640 0.5200 0.047 Uiso 1 1 calc R
H21B H 0.5837 0.5090 0.4546 0.047 Uiso 1 1 calc R
H21C H 0.6197 0.5642 0.5148 0.047 Uiso 1 1 calc R
C22 C 0.9063(2) 0.40312(17) 0.39820(14) 0.0241(6) Uani 1 1 d .
H22 H 0.9342 0.4000 0.4429 0.029 Uiso 1 1 calc R
C23 C 0.9596(2) 0.47840(19) 0.36454(14) 0.0310(7) Uani 1 1 d .
H23A H 1.0326 0.4685 0.3641 0.046 Uiso 1 1 calc R
H23B H 0.9456 0.5303 0.3881 0.046 Uiso 1 1 calc R
H23C H 0.9342 0.4836 0.3204 0.046 Uiso 1 1 calc R
C24 C 0.9340(2) 0.3186(2) 0.36425(17) 0.0441(9) Uani 1 1 d .
H24A H 0.8992 0.3155 0.3226 0.066 Uiso 1 1 calc R
H24B H 0.9130 0.2713 0.3911 0.066 Uiso 1 1 calc R
H24C H 1.0070 0.3162 0.3578 0.066 Uiso 1 1 calc R
C25 C 0.6494(2) 0.32970(17) 0.03165(13) 0.0245(6) Uani 1 1 d .
H25 H 0.6983 0.3098 -0.0013 0.029 Uiso 1 1 calc R
C26 C 0.6036(3) 0.24953(18) 0.06370(17) 0.0419(8) Uani 1 1 d .
H26A H 0.5546 0.2664 0.0962 0.063 Uiso 1 1 calc R
H26B H 0.6576 0.2168 0.0841 0.063 Uiso 1 1 calc R
H26C H 0.5697 0.2152 0.0309 0.063 Uiso 1 1 calc R
C27 C 0.5646(2) 0.37879(19) -0.00514(14) 0.0340(7) Uani 1 1 d .
H27A H 0.5321 0.3416 -0.0366 0.051 Uiso 1 1 calc R
H27B H 0.5941 0.4270 -0.0273 0.051 Uiso 1 1 calc R
H27C H 0.5142 0.3986 0.0255 0.051 Uiso 1 1 calc R
C28 C 0.7799(2) 0.49119(17) 0.04436(13) 0.0267(6) Uani 1 1 d .
H28 H 0.7208 0.5234 0.0270 0.032 Uiso 1 1 calc R
C29 C 0.8421(3) 0.5543(2) 0.08602(17) 0.0580(11) Uani 1 1 d .
H29A H 0.9049 0.5275 0.1006 0.087 Uiso 1 1 calc R
H29B H 0.8026 0.5711 0.1233 0.087 Uiso 1 1 calc R
H29C H 0.8581 0.6041 0.0603 0.087 Uiso 1 1 calc R
C30 C 0.8433(2) 0.4647(2) -0.01521(14) 0.0400(8) Uani 1 1 d .
H30A H 0.8625 0.5149 -0.0395 0.060 Uiso 1 1 calc R
H30B H 0.8030 0.4275 -0.0428 0.060 Uiso 1 1 calc R
H30C H 0.9043 0.4352 -0.0007 0.060 Uiso 1 1 calc R
C31 C 0.8274(2) 0.32752(17) 0.13010(13) 0.0245(6) Uani 1 1 d .
H31 H 0.7902 0.2832 0.1542 0.029 Uiso 1 1 calc R
C32 C 0.8943(3) 0.2792(2) 0.08117(15) 0.0467(9) Uani 1 1 d .
H32A H 0.9329 0.3195 0.0558 0.070 Uiso 1 1 calc R
H32B H 0.8510 0.2457 0.0525 0.070 Uiso 1 1 calc R
H32C H 0.9408 0.2420 0.1045 0.070 Uiso 1 1 calc R
C33 C 0.8951(3) 0.3718(2) 0.18052(19) 0.0581(11) Uani 1 1 d .
H33A H 0.9339 0.3297 0.2046 0.087 Uiso 1 1 calc R
H33B H 0.8529 0.4038 0.2101 0.087 Uiso 1 1 calc R
H33C H 0.9416 0.4100 0.1588 0.087 Uiso 1 1 calc R

loop_
_atom_site_aniso_label
_atom_site_aniso_U_11
_atom_site_aniso_U_22
_atom_site_aniso_U_33
_atom_site_aniso_U_23
_atom_site_aniso_U_13
_atom_site_aniso_U_12
Np1 0.01204(5) 0.00836(5) 0.01174(5) -0.00023(4) -0.00144(3) 0.00115(4)
Cl1 0.0231(3) 0.0124(3) 0.0280(4) 0.0018(2) 0.0029(3) 0.0059(2)
Si1 0.0133(3) 0.0137(3) 0.0179(4) -0.0021(3) -0.0014(3) -0.0014(3)
Si2 0.0153(4) 0.0163(3) 0.0141(3) 0.0000(3) -0.0042(3) 0.0013(3)
Si3 0.0194(4) 0.0178(4) 0.0130(3) 0.0004(3) 0.0018(3) 0.0023(3)
N1 0.0106(11) 0.0122(10) 0.0157(11) 0.0013(8) 0.0003(8) -0.0003(8)
N2 0.0137(10) 0.0108(9) 0.0154(10) -0.0010(8) -0.0013(8) 0.0008(8)
N3 0.0144(11) 0.0110(10) 0.0154(11) 0.0023(8) -0.0033(8) -0.0004(8)
N4 0.0161(11) 0.0139(10) 0.0152(11) 0.0000(8) -0.0002(9) 0.0025(8)
C1 0.0151(13) 0.0127(12) 0.0182(13) -0.0015(10) -0.0016(10) 0.0025(10)
C2 0.0142(13) 0.0149(12) 0.0176(13) -0.0026(10) -0.0010(10) -0.0020(10)
C3 0.0199(14) 0.0116(11) 0.0169(13) -0.0002(10) -0.0003(11) -0.0019(10)
C4 0.0167(13) 0.0147(12) 0.0179(13) 0.0013(10) -0.0046(10) -0.0030(10)
C5 0.0184(14) 0.0120(12) 0.0176(13) 0.0033(10) 0.0006(10) 0.0022(10)
C6 0.0167(13) 0.0213(13) 0.0138(13) 0.0021(10) -0.0019(10) 0.0031(10)
C7 0.0169(14) 0.0218(13) 0.0253(15) -0.0025(11) -0.0066(11) -0.0018(11)
C8 0.0327(17) 0.0366(17) 0.0242(15) 0.0008(13) -0.0103(13) -0.0022(14)
C9 0.0271(17) 0.0314(16) 0.0408(19) -0.0004(14) -0.0100(14) 0.0099(13)
C10 0.0179(14) 0.0142(12) 0.0288(15) -0.0040(11) 0.0038(11) -0.0051(10)
C11 0.0283(16) 0.0255(15) 0.0246(15) 0.0020(12) 0.0062(12) -0.0066(12)
C12 0.0196(15) 0.0245(14) 0.0428(18) -0.0039(13) 0.0066(13) -0.0070(12)
C13 0.0197(14) 0.0186(13) 0.0242(14) -0.0055(11) -0.0013(11) -0.0001(11)
C14 0.0424(19) 0.0262(15) 0.0416(19) -0.0181(14) -0.0134(15) 0.0069(14)
C15 0.0261(16) 0.0170(13) 0.0354(17) 0.0001(12) 0.0015(13) 0.0007(11)
C16 0.0270(15) 0.0189(13) 0.0205(14) 0.0037(11) -0.0052(12) 0.0011(11)
C17 0.0344(17) 0.0210(14) 0.0235(15) 0.0039(11) -0.0019(13) -0.0059(12)
C18 0.049(2) 0.0397(18) 0.0324(18) 0.0184(15) -0.0149(15) -0.0082(16)
C19 0.0201(14) 0.0266(14) 0.0168(13) -0.0050(11) -0.0027(11) -0.0022(11)
C20 0.0359(19) 0.0468(19) 0.0286(17) -0.0122(14) -0.0099(14) 0.0002(15)
C21 0.0294(17) 0.0372(17) 0.0271(16) -0.0134(13) 0.0003(13) 0.0029(14)
C22 0.0174(14) 0.0289(15) 0.0259(15) 0.0013(11) -0.0056(12) 0.0047(11)
C23 0.0173(15) 0.0424(18) 0.0332(17) 0.0025(14) -0.0006(13) -0.0011(13)
C24 0.0292(18) 0.0389(19) 0.065(2) -0.0069(17) 0.0064(17) 0.0153(15)
C25 0.0273(16) 0.0268(15) 0.0195(14) -0.0069(11) 0.0004(12) 0.0064(12)
C26 0.045(2) 0.0256(16) 0.055(2) -0.0058(15) -0.0114(17) -0.0031(15)
C27 0.0358(18) 0.0412(18) 0.0249(16) -0.0072(14) -0.0089(13) 0.0047(15)
C28 0.0277(16) 0.0238(14) 0.0289(16) 0.0080(12) 0.0114(13) 0.0039(12)
C29 0.082(3) 0.038(2) 0.054(2) -0.0034(17) 0.025(2) -0.031(2)
C30 0.045(2) 0.0449(19) 0.0310(18) 0.0117(15) 0.0183(15) 0.0038(16)
C31 0.0246(15) 0.0282(15) 0.0206(14) 0.0081(12) 0.0028(12) 0.0070(12)
C32 0.055(2) 0.054(2) 0.0320(18) 0.0092(16) 0.0119(16) 0.0364(18)
C33 0.042(2) 0.066(3) 0.066(3) -0.017(2) -0.0265(19) 0.0239(19)

loop_
_atom_type_symbol
_atom_type_description
_atom_type_scat_dispersion_real
_atom_type_scat_dispersion_imag
_atom_type_scat_source
C C 0.0033 0.0016 'International Tables Vol C Tables 4.2.6.8 and 6.1.1.4'
H H 0.0000 0.0000 'International Tables Vol C Tables 4.2.6.8 and 6.1.1.4'
N N 0.0061 0.0033 'International Tables Vol C Tables 4.2.6.8 and 6.1.1.4'
Si Si 0.0817 0.0704 'International Tables Vol C Tables 4.2.6.8 and 6.1.1.4'
Np Np -11.4937 4.1493 'International Tables Vol C Tables 4.2.6.8 and 6.1.1.4'
Cl Cl 0.1484 0.1585 'International Tables Vol C Tables 4.2.6.8 and 6.1.1.4'

loop_
_geom_angle_atom_site_label_1
_geom_angle_atom_site_label_2
_geom_angle_atom_site_label_3
_geom_angle
N3 Np1 N4 111.45(7)
N3 Np1 N2 110.80(7)
N4 Np1 N2 109.87(7)
N3 Np1 N1 72.05(6)
N4 Np1 N1 71.78(6)
N2 Np1 N1 71.56(6)
N3 Np1 Cl1 101.78(5)
N4 Np1 Cl1 110.86(5)
N2 Np1 Cl1 111.88(5)
N1 Np1 Cl1 173.80(4)
N3 Np1 C4 27.11(6)
N4 Np1 C4 87.59(7)
N2 Np1 C4 109.67(7)
N1 Np1 C4 49.87(6)
Cl1 Np1 C4 124.10(5)
N2 Si1 C10 111.06(10)
N2 Si1 C13 106.80(11)
C10 Si1 C13 112.28(12)
N2 Si1 C7 112.85(10)
C10 Si1 C7 105.62(12)
C13 Si1 C7 108.29(11)
N3 Si2 C16 108.29(10)
N3 Si2 C22 111.43(11)
C16 Si2 C22 107.20(12)
N3 Si2 C19 109.26(10)
C16 Si2 C19 113.04(12)
C22 Si2 C19 107.64(12)
N4 Si3 C25 110.68(11)
N4 Si3 C31 107.83(11)
C25 Si3 C31 107.47(12)
N4 Si3 C28 110.91(11)
C25 Si3 C28 107.19(13)
C31 Si3 C28 112.73(13)
C1 N1 C5 112.20(18)
C1 N1 C3 112.05(18)
C5 N1 C3 110.02(18)
C1 N1 Np1 107.94(13)
C5 N1 Np1 107.91(13)
C3 N1 Np1 106.46(13)
C2 N2 Si1 116.07(15)
C2 N2 Np1 112.54(14)
Si1 N2 Np1 131.34(10)
C4 N3 Si2 115.46(15)
C4 N3 Np1 110.57(14)
Si2 N3 Np1 133.96(10)
C6 N4 Si3 115.27(15)
C6 N4 Np1 113.98(14)
Si3 N4 Np1 130.38(10)
N1 C1 C2 109.39(19)
N2 C2 C1 109.70(19)
N1 C3 C4 107.83(19)
N3 C4 C3 108.61(19)
N3 C4 Np1 42.32(10)
C3 C4 Np1 87.00(13)
N1 C5 C6 109.63(19)
N4 C6 C5 110.50(19)
C8 C7 C9 109.4(2)
C8 C7 Si1 112.42(18)
C9 C7 Si1 115.15(18)
C11 C10 C12 110.5(2)
C11 C10 Si1 115.23(18)
C12 C10 Si1 112.52(18)
C15 C13 C14 108.8(2)
C15 C13 Si1 114.08(18)
C14 C13 Si1 114.20(18)
C17 C16 C18 109.5(2)
C17 C16 Si2 116.29(17)
C18 C16 Si2 112.25(19)
C21 C19 C20 110.0(2)
C21 C19 Si2 112.89(18)
C20 C19 Si2 115.35(19)
C23 C22 C24 110.3(2)
C23 C22 Si2 112.51(18)
C24 C22 Si2 112.80(19)
C27 C25 C26 109.6(2)
C27 C25 Si3 113.68(18)
C26 C25 Si3 112.41(19)
C29 C28 C30 109.3(3)
C29 C28 Si3 114.4(2)
C30 C28 Si3 114.11(19)
C33 C31 C32 109.8(3)
C33 C31 Si3 114.8(2)
C32 C31 Si3 114.86(19)

loop_
_geom_bond_atom_site_label_1
_geom_bond_atom_site_label_2
_geom_bond_distance
Np1 N3 2.2056(19)
Np1 N4 2.2305(19)
Np1 N2 2.2322(19)
Np1 N1 2.6046(19)
Np1 Cl1 2.6200(6)
Np1 C4 3.067(2)
Si1 N2 1.746(2)
Si1 C10 1.894(3)
Si1 C13 1.895(3)
Si1 C7 1.898(3)
Si2 N3 1.756(2)
Si2 C16 1.885(3)
Si2 C22 1.888(3)
Si2 C19 1.896(3)
Si3 N4 1.743(2)
Si3 C25 1.887(3)
Si3 C31 1.889(3)
Si3 C28 1.897(3)
N1 C1 1.475(3)
N1 C5 1.489(3)
N1 C3 1.491(3)
N2 C2 1.487(3)
N3 C4 1.493(3)
N4 C6 1.495(3)
C1 C2 1.520(3)
C3 C4 1.512(3)
C5 C6 1.510(3)
C7 C8 1.524(4)
C7 C9 1.542(4)
C10 C11 1.527(4)
C10 C12 1.538(3)
C13 C15 1.539(3)
C13 C14 1.539(3)
C16 C17 1.528(4)
C16 C18 1.541(3)
C19 C21 1.527(4)
C19 C20 1.533(3)
C22 C23 1.530(4)
C22 C24 1.534(4)
C25 C27 1.532(4)
C25 C26 1.535(4)
C28 C29 1.526(4)
C28 C30 1.532(4)
C31 C33 1.513(4)
C31 C32 1.529(4)
